data_7151404
loop_
_publ_author_name
'Simonov, Yurii A.'
'Fonari, Marina S.'
'Zaworotko, Michael J.'
'Abourahma, Heba'
'Lipkowski, Janusz'
'Ganin, Edward V.'
'Yavolovskii, Arkadii A.'

_publ_section_title
;
 From 1D strands to extended molecular assemblies in the binary
 compounds of dithiooxamide and dithiobiurea with crown ethers
;
_journal_issue 16
_journal_name_full 'Organic &amp;  Biomolecular Chemistry'
_journal_page_first 2922
_journal_paper_doi 10.1039/b301379k
_journal_volume 1
_journal_year 2003
_chemical_formula_moiety 'C20 H36 O6 , 2(C2 H4 N2 S2)'
_chemical_formula_sum 'C24 H44 N4 O6 S4'
_chemical_formula_weight 612.87
_chemical_name_common
;
cis-anti-cis (B) isomer (2,3,11,12-dicyclohexano-
1,4,7,10,13,16-hexaoxacyclooctadecane bis(ethanedithioamide) clathrate
;
_chemical_name_systematic
;
cis-anti-cis (B) isomer (2,3,11,12-dicyclohexano-1,4,7,10,13,16-
hexaoxacyclooctadecane bis(ethanedithioamide) clathrate
;
_space_group_IT_number 14
_symmetry_cell_setting monoclinic
_symmetry_space_group_name_Hall '-P 2yn'
_symmetry_space_group_name_H-M 'P 1 21/n 1'
_atom_sites_solution_hydrogens geom
_atom_sites_solution_primary direct
_atom_sites_solution_secondary difmap
_audit_creation_method SHELXL-97
_cell_angle_alpha 90.00
_cell_angle_beta 106.14(3)
_cell_angle_gamma 90.00
_cell_formula_units_Z 2
_cell_length_a 12.654(3)
_cell_length_b 7.5700(15)
_cell_length_c 17.129(3)
_cell_measurement_temperature 293(2)
_cell_volume 1576.1(6)
_computing_cell_refinement 'Denzo-SMN (Otwinowski & Minor, 1997)'
_computing_data_collection 'Collect (Nonius BV, 2001)'
_computing_data_reduction 'Denzo-SMN (Otwinowski & Minor, 1997)'
_computing_molecular_graphics 'ORTEP-III (Farrugia, 1997)'
_computing_publication_material 'SHELXS-97 (Sheldrick, 1997)'
_computing_structure_refinement 'SHELXL-97 (Sheldrick, 1997)'
_computing_structure_solution 'SHELXS-97 (Sheldrick, 1997)'
_diffrn_ambient_temperature 293(2)
_diffrn_measured_fraction_theta_full 0.993
_diffrn_measured_fraction_theta_max 0.993
_diffrn_measurement_device_type 'Nonius Kappa CCD'
_diffrn_measurement_method phi-scan
_diffrn_radiation_monochromator graphite
_diffrn_radiation_source 'fine-focus sealed tube'
_diffrn_radiation_type MoK\a
_diffrn_radiation_wavelength 0.71073
_diffrn_reflns_av_R_equivalents 0.0000
_diffrn_reflns_av_sigmaI/netI 0.0228
_diffrn_reflns_limit_h_max 16
_diffrn_reflns_limit_h_min -15
_diffrn_reflns_limit_k_max 0
_diffrn_reflns_limit_k_min -9
_diffrn_reflns_limit_l_max 0
_diffrn_reflns_limit_l_min -22
_diffrn_reflns_number 3592
_diffrn_reflns_theta_full 27.49
_diffrn_reflns_theta_max 27.49
_diffrn_reflns_theta_min 2.96
_exptl_absorpt_coefficient_mu 0.343
_exptl_absorpt_correction_type none
_exptl_crystal_colour red
_exptl_crystal_density_diffrn 1.291
_exptl_crystal_density_method 'not measured'
_exptl_crystal_description plate
_exptl_crystal_F_000 656
_exptl_crystal_size_max 0.30
_exptl_crystal_size_mid 0.20
_exptl_crystal_size_min 0.20
_refine_diff_density_max 0.382
_refine_diff_density_min -0.266
_refine_diff_density_rms 0.048
_refine_ls_extinction_method none
_refine_ls_goodness_of_fit_ref 1.097
_refine_ls_hydrogen_treatment mixed
_refine_ls_matrix_type full
_refine_ls_number_parameters 184
_refine_ls_number_reflns 3592
_refine_ls_number_restraints 0
_refine_ls_restrained_S_all 1.097
_refine_ls_R_factor_all 0.0494
_refine_ls_R_factor_gt 0.0421
_refine_ls_shift/su_max 0.001
_refine_ls_shift/su_mean 0.000
_refine_ls_structure_factor_coef Fsqd
_refine_ls_weighting_details 'calc w=1/[\s^2^(Fo^2^)+(0.0571P)^2^+0.4780P] where P=(Fo^2^+2Fc^2^)/3'
_refine_ls_weighting_scheme calc
_refine_ls_wR_factor_gt 0.1103
_refine_ls_wR_factor_ref 0.1144
_reflns_number_gt 3212
_reflns_number_total 3592
_reflns_threshold_expression >2sigma(I)
_cod_data_source_file b301379k.txt
_cod_data_source_block compound_3
_cod_original_cell_volume 1576.1(5)
_cod_original_sg_symbol_H-M P21/n
_cod_database_code 7151404

loop_
_symmetry_equiv_pos_as_xyz
'x, y, z'
'-x+1/2, y+1/2, -z+1/2'
'-x, -y, -z'
'x-1/2, -y-1/2, z-1/2'

loop_
_atom_site_label
_atom_site_type_symbol
_atom_site_fract_x
_atom_site_fract_y
_atom_site_fract_z
_atom_site_U_iso_or_equiv
_atom_site_adp_type
_atom_site_occupancy
_atom_site_symmetry_multiplicity
_atom_site_calc_flag
_atom_site_refinement_flags
_atom_site_disorder_assembly
_atom_site_disorder_group
S1G S 0.00826(4) 0.25974(6) 0.05297(4) 0.05658(16) Uani 1 1 d . . .
N1G N 0.13293(12) 0.0540(2) -0.00725(10) 0.0472(4) Uani 1 1 d . . .
H1G1 H 0.1413(18) -0.045(3) -0.0292(14) 0.057 Uiso 1 1 d . . .
H2G1 H 0.1816(18) 0.138(3) 0.0016(13) 0.057 Uiso 1 1 d . . .
C1G C 0.03980(12) 0.0778(2) 0.01098(9) 0.0376(3) Uani 1 1 d . . .
N2G N 0.50793(12) 0.23124(18) 0.01093(9) 0.0393(3) Uani 1 1 d . . .
H1G2 H 0.5428(17) 0.313(3) 0.0389(12) 0.047 Uiso 1 1 d . . .
H2G2 H 0.4482(19) 0.254(2) -0.0225(14) 0.047 Uiso 1 1 d . . .
S2G S 0.65622(3) 0.00749(5) 0.09381(3) 0.04542(14) Uani 1 1 d . . .
C2G C 0.53967(11) 0.06823(19) 0.02530(9) 0.0309(3) Uani 1 1 d . . .
O1 O 0.69221(8) 0.66789(15) -0.05982(6) 0.0369(2) Uani 1 1 d . . .
C2 C 0.72716(14) 0.4954(2) -0.03128(11) 0.0440(4) Uani 1 1 d . . .
H2A H 0.7902 0.4609 -0.0495 0.053 Uiso 1 1 calc R . .
H2B H 0.6684 0.4112 -0.0526 0.053 Uiso 1 1 calc R . .
C3 C 0.75742(13) 0.4960(2) 0.05977(11) 0.0437(4) Uani 1 1 d . . .
H3A H 0.7918 0.3845 0.0804 0.052 Uiso 1 1 calc R . .
H3B H 0.8099 0.5898 0.0806 0.052 Uiso 1 1 calc R . .
O4 O 0.66171(8) 0.52186(14) 0.08679(6) 0.0346(2) Uani 1 1 d . . .
C5 C 0.68728(14) 0.5246(3) 0.17295(10) 0.0464(4) Uani 1 1 d . . .
H5A H 0.7416 0.6155 0.1944 0.056 Uiso 1 1 calc R . .
H5B H 0.7182 0.4117 0.1947 0.056 Uiso 1 1 calc R . .
C6 C 0.58569(15) 0.5606(3) 0.19848(11) 0.0494(4) Uani 1 1 d . . .
H6A H 0.6041 0.5720 0.2571 0.059 Uiso 1 1 calc R . .
H6B H 0.5523 0.6704 0.1745 0.059 Uiso 1 1 calc R . .
O7 O 0.51109(9) 0.41906(15) 0.17240(7) 0.0407(3) Uani 1 1 d . . .
C8 C 0.41260(13) 0.4332(3) 0.19748(10) 0.0445(4) Uani 1 1 d . . .
H8 H 0.3843 0.5542 0.1884 0.053 Uiso 1 1 calc R . .
C9 C 0.32832(12) 0.3057(2) 0.14566(9) 0.0408(4) Uani 1 1 d . . .
H9 H 0.2588 0.3220 0.1594 0.049 Uiso 1 1 calc R . .
C10 C 0.36358(16) 0.1155(3) 0.16271(10) 0.0507(4) Uani 1 1 d . . .
H10A H 0.4302 0.0950 0.1466 0.061 Uiso 1 1 calc R . .
H10B H 0.3067 0.0384 0.1305 0.061 Uiso 1 1 calc R . .
C11 C 0.38450(19) 0.0697(4) 0.25278(13) 0.0683(6) Uani 1 1 d . . .
H11A H 0.3162 0.0776 0.2678 0.082 Uiso 1 1 calc R . .
H11B H 0.4115 -0.0505 0.2623 0.082 Uiso 1 1 calc R . .
C12 C 0.46822(18) 0.1958(4) 0.30456(12) 0.0701(7) Uani 1 1 d . . .
H12A H 0.4774 0.1702 0.3616 0.084 Uiso 1 1 calc R . .
H12B H 0.5387 0.1785 0.2936 0.084 Uiso 1 1 calc R . .
C13 C 0.43270(16) 0.3849(4) 0.28743(11) 0.0642(6) Uani 1 1 d . . .
H13A H 0.4890 0.4620 0.3202 0.077 Uiso 1 1 calc R . .
H13B H 0.3656 0.4044 0.3031 0.077 Uiso 1 1 calc R . .

loop_
_atom_site_aniso_label
_atom_site_aniso_U_11
_atom_site_aniso_U_22
_atom_site_aniso_U_33
_atom_site_aniso_U_23
_atom_site_aniso_U_13
_atom_site_aniso_U_12
S1G 0.0480(3) 0.0440(3) 0.0784(4) -0.0119(2) 0.0187(2) 0.00067(19)
N1G 0.0317(7) 0.0562(9) 0.0527(9) -0.0068(7) 0.0104(6) -0.0046(6)
C1G 0.0319(7) 0.0428(9) 0.0337(7) 0.0049(6) 0.0018(6) 0.0029(6)
N2G 0.0356(7) 0.0300(7) 0.0456(8) -0.0067(5) 0.0001(6) -0.0010(5)
S2G 0.0346(2) 0.0388(2) 0.0514(3) -0.00611(17) -0.00704(18) 0.00231(15)
C2G 0.0276(6) 0.0320(7) 0.0333(7) -0.0051(6) 0.0089(5) -0.0014(6)
O1 0.0336(5) 0.0446(6) 0.0293(5) -0.0008(4) 0.0038(4) 0.0011(5)
C2 0.0391(8) 0.0453(9) 0.0479(9) 0.0005(7) 0.0125(7) 0.0049(7)
C3 0.0291(7) 0.0518(10) 0.0464(9) 0.0101(7) 0.0043(7) 0.0034(7)
O4 0.0285(5) 0.0357(5) 0.0340(5) 0.0002(4) -0.0001(4) -0.0017(4)
C5 0.0383(8) 0.0583(10) 0.0343(8) -0.0010(7) -0.0038(6) -0.0138(7)
C6 0.0516(10) 0.0552(10) 0.0390(9) -0.0152(8) 0.0086(7) -0.0142(8)
O7 0.0340(5) 0.0489(7) 0.0384(6) -0.0111(5) 0.0087(4) -0.0062(5)
C8 0.0353(8) 0.0616(11) 0.0348(8) -0.0115(7) 0.0068(6) 0.0025(7)
C9 0.0288(7) 0.0632(10) 0.0298(7) -0.0017(7) 0.0070(6) -0.0006(7)
C10 0.0489(10) 0.0617(11) 0.0377(9) 0.0086(8) 0.0057(7) -0.0096(8)
C11 0.0615(12) 0.0948(17) 0.0446(10) 0.0234(11) 0.0081(9) -0.0087(12)
C12 0.0531(11) 0.119(2) 0.0324(9) 0.0137(11) 0.0033(8) -0.0014(12)
C13 0.0445(10) 0.1146(19) 0.0331(9) -0.0171(10) 0.0103(7) -0.0064(11)

loop_
_atom_type_symbol
_atom_type_description
_atom_type_scat_dispersion_real
_atom_type_scat_dispersion_imag
_atom_type_scat_source
C C 0.0033 0.0016 'International Tables Vol C Tables 4.2.6.8 and 6.1.1.4'
H H 0.0000 0.0000 'International Tables Vol C Tables 4.2.6.8 and 6.1.1.4'
N N 0.0061 0.0033 'International Tables Vol C Tables 4.2.6.8 and 6.1.1.4'
O O 0.0106 0.0060 'International Tables Vol C Tables 4.2.6.8 and 6.1.1.4'
S S 0.1246 0.1234 'International Tables Vol C Tables 4.2.6.8 and 6.1.1.4'

loop_
_geom_angle_atom_site_label_1
_geom_angle_atom_site_label_2
_geom_angle_atom_site_label_3
_geom_angle
_geom_angle_site_symmetry_1
_geom_angle_site_symmetry_3
_geom_angle_publ_flag
C1G N1G H1G1 117.0(15) . . ?
C1G N1G H2G1 120.0(14) . . ?
H1G1 N1G H2G1 123(2) . . ?
N1G C1G C1G 114.19(18) . 3 ?
N1G C1G S1G 123.99(14) . . ?
C1G C1G S1G 121.81(16) 3 . ?
C2G N2G H1G2 120.8(14) . . ?
C2G N2G H2G2 120.0(13) . . ?
H1G2 N2G H2G2 118.8(19) . . ?
N2G C2G C2G 114.45(16) . 3_655 ?
N2G C2G S2G 124.01(11) . . ?
C2G C2G S2G 121.54(14) 3_655 . ?
C2 O1 C9 115.53(13) . 3_665 ?
O1 C2 C3 108.67(14) . . ?
O1 C2 H2A 110.0 . . ?
C3 C2 H2A 110.0 . . ?
O1 C2 H2B 110.0 . . ?
C3 C2 H2B 110.0 . . ?
H2A C2 H2B 108.3 . . ?
O4 C3 C2 110.12(13) . . ?
O4 C3 H3A 109.6 . . ?
C2 C3 H3A 109.6 . . ?
O4 C3 H3B 109.6 . . ?
C2 C3 H3B 109.6 . . ?
H3A C3 H3B 108.2 . . ?
C5 O4 C3 111.76(12) . . ?
O4 C5 C6 109.93(14) . . ?
O4 C5 H5A 109.7 . . ?
C6 C5 H5A 109.7 . . ?
O4 C5 H5B 109.7 . . ?
C6 C5 H5B 109.7 . . ?
H5A C5 H5B 108.2 . . ?
O7 C6 C5 108.78(14) . . ?
O7 C6 H6A 109.9 . . ?
C5 C6 H6A 109.9 . . ?
O7 C6 H6B 109.9 . . ?
C5 C6 H6B 109.9 . . ?
H6A C6 H6B 108.3 . . ?
C6 O7 C8 114.11(13) . . ?
O7 C8 C9 107.71(12) . . ?
O7 C8 C13 111.63(14) . . ?
C9 C8 C13 109.08(16) . . ?
O7 C8 H8 109.5 . . ?
C9 C8 H8 109.5 . . ?
C13 C8 H8 109.5 . . ?
O1 C9 C10 106.87(13) 3_665 . ?
O1 C9 C8 113.96(14) 3_665 . ?
C10 C9 C8 111.66(14) . . ?
O1 C9 H9 108.1 3_665 . ?
C10 C9 H9 108.1 . . ?
C8 C9 H9 108.1 . . ?
C9 C10 C11 111.66(18) . . ?
C9 C10 H10A 109.3 . . ?
C11 C10 H10A 109.3 . . ?
C9 C10 H10B 109.3 . . ?
C11 C10 H10B 109.3 . . ?
H10A C10 H10B 107.9 . . ?
C12 C11 C10 110.13(17) . . ?
C12 C11 H11A 109.6 . . ?
C10 C11 H11A 109.6 . . ?
C12 C11 H11B 109.6 . . ?
C10 C11 H11B 109.6 . . ?
H11A C11 H11B 108.1 . . ?
C13 C12 C11 111.27(18) . . ?
C13 C12 H12A 109.4 . . ?
C11 C12 H12A 109.4 . . ?
C13 C12 H12B 109.4 . . ?
C11 C12 H12B 109.4 . . ?
H12A C12 H12B 108.0 . . ?
C12 C13 C8 112.32(17) . . ?
C12 C13 H13A 109.1 . . ?
C8 C13 H13A 109.1 . . ?
C12 C13 H13B 109.1 . . ?
C8 C13 H13B 109.1 . . ?
H13A C13 H13B 107.9 . . ?

loop_
_geom_bond_atom_site_label_1
_geom_bond_atom_site_label_2
_geom_bond_distance
_geom_bond_site_symmetry_2
_geom_bond_publ_flag
S1G C1G 1.6532(17) . ?
N1G C1G 1.313(2) . ?
N1G H1G1 0.86(2) . ?
N1G H2G1 0.87(2) . ?
C1G C1G 1.528(3) 3 ?
N2G C2G 1.300(2) . ?
N2G H1G2 0.83(2) . ?
N2G H2G2 0.83(2) . ?
S2G C2G 1.6736(16) . ?
C2G C2G 1.531(3) 3_655 ?
O1 C2 1.421(2) . ?
O1 C9 1.4342(18) 3_665 ?
C2 C3 1.499(2) . ?
C2 H2A 0.9700 . ?
C2 H2B 0.9700 . ?
C3 O4 1.425(2) . ?
C3 H3A 0.9700 . ?
C3 H3B 0.9700 . ?
O4 C5 1.420(2) . ?
C5 C6 1.494(3) . ?
C5 H5A 0.9700 . ?
C5 H5B 0.9700 . ?
C6 O7 1.416(2) . ?
C6 H6A 0.9700 . ?
C6 H6B 0.9700 . ?
O7 C8 1.431(2) . ?
C8 C9 1.527(2) . ?
C8 C13 1.535(3) . ?
C8 H8 0.9800 . ?
C9 O1 1.4342(18) 3_665 ?
C9 C10 1.512(3) . ?
C9 H9 0.9800 . ?
C10 C11 1.531(3) . ?
C10 H10A 0.9700 . ?
C10 H10B 0.9700 . ?
C11 C12 1.516(3) . ?
C11 H11A 0.9700 . ?
C11 H11B 0.9700 . ?
C12 C13 1.504(4) . ?
C12 H12A 0.9700 . ?
C12 H12B 0.9700 . ?
C13 H13A 0.9700 . ?
C13 H13B 0.9700 . ?

loop_
_geom_hbond_atom_site_label_D
_geom_hbond_atom_site_label_H
_geom_hbond_atom_site_label_A
_geom_hbond_distance_DH
_geom_hbond_distance_HA
_geom_hbond_distance_DA
_geom_hbond_angle_DHA
_geom_hbond_site_symmetry_A
N1G H1G1 S1G 0.86(2) 2.44(2) 2.9444(19) 118.0(18) 3
N1G H2G1 O1 0.87(2) 2.20(2) 3.039(2) 163.8(19) 3_665
N2G H1G2 O4 0.83(2) 2.18(2) 2.9848(18) 163.3(18) .
N2G H1G2 O7 0.83(2) 2.56(2) 3.1002(19) 124.0(16) .
N2G H2G2 O4 0.83(2) 2.28(2) 2.9841(19) 143.5(18) 3_665
N2G H2G2 S2G 0.83(2) 2.50(2) 2.9541(16) 115.6(15) 3_655

loop_
_geom_torsion_atom_site_label_1
_geom_torsion_atom_site_label_2
_geom_torsion_atom_site_label_3
_geom_torsion_atom_site_label_4
_geom_torsion
_geom_torsion_site_symmetry_1
_geom_torsion_site_symmetry_2
_geom_torsion_site_symmetry_3
_geom_torsion_site_symmetry_4
_geom_torsion_publ_flag
O1 C2 C3 O4 67.81(17) . . . . ?
C2 C3 O4 C5 -179.54(14) . . . . ?
C3 O4 C5 C6 177.29(14) . . . . ?
O4 C5 C6 O7 64.16(19) . . . . ?
C5 C6 O7 C8 176.54(14) . . . . ?
C6 O7 C8 C9 163.68(15) . . . . ?
O7 C8 C9 O1 -55.25(18) . . . 3_665 ?
C8 C9 O1 C2 -56.44(18) . . 3_665 3_665 ?
C9 O1 C2 C3 -173.47(12) . 3_665 3_665 3_665 ?
